data_4117460
loop_
_publ_author_name
'Joel F. Hooper'
'Adrian B. Chaplin'
'Carlos Gonz\'alez-Rodr\'iguez'
'Amber L. Thompson'
'Andrew S. Weller'
'Michael C. Willis'

_publ_contact_author 'Michael C. Willis & Andrew S. Weller'
_publ_contact_author_email 'michael.willis@chem.ox.ac.uk & andrew.weller@chem.ox.ac.uk'
_publ_section_title
;
 Aryl Methyl Sulfides as Substrates for Rhodium-Catalyzed Alkyne
 Carbothiolation: Arene Functionalization with Activating Group Recycling
;
_journal_name_full 'Journal of the American Chemical Society'
_journal_page_first 2906
_journal_page_last 2909
_journal_paper_doi 10.1021/ja2108992
_journal_volume 134
_journal_year 2012
_chemical_formula_moiety 'C44 H38 O P2 Rh, C32 H12 B F24'
_chemical_formula_sum 'C76 H50 B F24 O P2 Rh'
_chemical_formula_weight 1610.85
_space_group_IT_number 2
_symmetry_cell_setting triclinic
_symmetry_space_group_name_Hall '-P 1'
_symmetry_space_group_name_H-M 'P -1'
_atom_sites_solution_hydrogens difmap
_atom_sites_solution_primary direct
_audit_creation_date 11-09-04
_audit_creation_method CRYSTALS_ver_14.23
_cell_angle_alpha 106.288(2)
_cell_angle_beta 99.363(2)
_cell_angle_gamma 92.169(2)
_cell_formula_units_Z 2
_cell_length_a 13.8935(4)
_cell_length_b 13.9569(4)
_cell_length_c 18.8869(5)
_cell_measurement_reflns_used 20592
_cell_measurement_temperature 150
_cell_measurement_theta_max 76
_cell_measurement_theta_min 3
_cell_volume 3455.04(17)
_computing_cell_refinement 'CrysAlis, (Oxford Diffraction, 2002)'
_computing_data_collection 'SuperNova, (Oxford Diffraction, 2010)'
_computing_data_reduction 'CrysAlis, (Oxford Diffraction, 2002)'
_computing_molecular_graphics 'CAMERON (Watkin et al., 1996)'
_computing_publication_material 'CRYSTALS (Betteridge et al., 2003)'
_computing_structure_refinement 'CRYSTALS (Betteridge et al., 2003)'
_computing_structure_solution 'SIR92 (Altomare et al., 1994)'
_diffrn_ambient_temperature 150
_diffrn_measured_fraction_theta_full 0.996
_diffrn_measured_fraction_theta_max 0.985
_diffrn_measurement_device Area
_diffrn_measurement_device_type 'Oxford Diffraction SuperNova'
_diffrn_measurement_method \w
_diffrn_radiation_monochromator graphite
_diffrn_radiation_type 'Cu K\a'
_diffrn_radiation_wavelength 1.54184
_diffrn_reflns_av_R_equivalents 0.080
_diffrn_reflns_limit_h_max 17
_diffrn_reflns_limit_h_min -17
_diffrn_reflns_limit_k_max 17
_diffrn_reflns_limit_k_min -17
_diffrn_reflns_limit_l_max 21
_diffrn_reflns_limit_l_min -23
_diffrn_reflns_number 57542
_diffrn_reflns_theta_full 74.724
_diffrn_reflns_theta_max 77.036
_diffrn_reflns_theta_min 3.236
_diffrn_standards_number 0
_exptl_absorpt_coefficient_mu 3.428
_exptl_absorpt_correction_T_max 0.90
_exptl_absorpt_correction_T_min 0.65
_exptl_absorpt_correction_type multi-scan
_exptl_absorpt_process_details 'CrysAlis, (Oxford Diffraction, 2002)'
_exptl_crystal_colour clear_dark_red
_exptl_crystal_density_diffrn 1.548
_exptl_crystal_description plate
_exptl_crystal_F_000 1620
_exptl_crystal_size_max 0.210
_exptl_crystal_size_mid 0.100
_exptl_crystal_size_min 0.030
_refine_diff_density_max 2.81
_refine_diff_density_min -1.89
_refine_ls_extinction_method none
_refine_ls_goodness_of_fit_ref 0.9882
_refine_ls_hydrogen_treatment constr
_refine_ls_matrix_type full
_refine_ls_number_parameters 1002
_refine_ls_number_reflns 14413
_refine_ls_number_restraints 1424
_refine_ls_R_factor_all 0.0746
_refine_ls_R_factor_gt 0.0642
_refine_ls_shift/su_max 0.0038973
_refine_ls_shift/su_mean 0.0000949
_refine_ls_structure_factor_coef Fsqd
_refine_ls_weighting_details
;
 Method= Modified Sheldrick 
 w=1/[\s^2^(F^2^) + ( 0.14P)^2^ + 3.92P] 
 ,where P=(max(Fo^2^,0) + 2Fc^2^)/3 
;
_refine_ls_weighting_scheme calc
_refine_ls_wR_factor_all 0.1827
_refine_ls_wR_factor_gt 0.1697
_refine_ls_wR_factor_ref 0.1827
_reflns_limit_h_max 17
_reflns_limit_h_min -17
_reflns_limit_k_max 16
_reflns_limit_k_min -17
_reflns_limit_l_max 23
_reflns_limit_l_min 0
_reflns_number_gt 12163
_reflns_number_total 14422
_reflns_threshold_expression I>2.0\s(I)
_oxford_diffrn_Wilson_B_factor 2.41
_oxford_diffrn_Wilson_scale 0.10
_oxford_refine_ls_r_factor_ref 0.0746
_oxford_refine_ls_scale 3.45(4)
_oxford_reflns_number_all 14413
_oxford_reflns_threshold_expression_ref I>-3.0\s(I)
_oxford_structure_analysis_title 212abc11
_cod_data_source_file ja2108992_si_002_2.cif
_cod_data_source_block A
_cod_original_cell_volume 3455.03(17)
_cod_original_sg_symbol_H-M 'P -1 '
_cod_original_formula_sum 'C76 H50 B1 F24 O1 P2 Rh1'
_cod_database_code 4117460

loop_
_symmetry_equiv_pos_as_xyz
x,y,z
-x,-y,-z

loop_
_atom_site_label
_atom_site_type_symbol
_atom_site_fract_x
_atom_site_fract_y
_atom_site_fract_z
_atom_site_U_iso_or_equiv
_atom_site_occupancy
_atom_site_adp_type
_atom_site_refinement_flags_posn
_atom_site_refinement_flags_occupancy
_atom_site_disorder_assembly
_atom_site_disorder_group
Rh1 Rh 0.840366(18) 0.875236(18) 0.216201(14) 0.0291 1.0000 Uani . . . .
P1 P 0.96372(6) 0.79242(6) 0.26007(5) 0.0281 1.0000 Uani . . . .
P2 P 0.90943(6) 0.90446(6) 0.12398(5) 0.0281 1.0000 Uani . . . .
O2 O 1.00474(18) 0.73008(18) 0.09961(14) 0.0317 1.0000 Uani . . . .
C1 C 0.7582(3) 0.9309(4) 0.3211(2) 0.0493 1.0000 Uani . . . .
C2 C 0.7106(4) 0.8373(4) 0.2714(4) 0.0629 1.0000 Uani . . . .
C3 C 0.6716(3) 0.8297(4) 0.1962(3) 0.0619 1.0000 Uani . . . .
C4 C 0.6875(4) 0.9101(5) 0.1707(3) 0.0605 1.0000 Uani . . . .
C5 C 0.7334(3) 0.9967(4) 0.2179(3) 0.0546 1.0000 Uani . . . .
C6 C 0.7655(3) 1.0123(3) 0.2922(3) 0.0457 1.0000 Uani . . . .
C7 C 0.7869(6) 0.9392(6) 0.4029(3) 0.0867 1.0000 Uani . . . .
C8 C 0.8068(5) 1.1145(4) 0.3442(5) 0.0862 1.0000 Uani . . . .
C10 C 1.0066(2) 0.6733(2) 0.2083(2) 0.0299 1.0000 Uani . . . .
C11 C 1.0227(3) 0.6565(3) 0.1349(2) 0.0319 1.0000 Uani . . . .
C12 C 1.0525(3) 0.5675(3) 0.0948(2) 0.0385 1.0000 Uani . . . .
C13 C 1.0696(3) 0.4920(3) 0.1275(3) 0.0447 1.0000 Uani . . . .
C14 C 1.0576(3) 0.5069(3) 0.2011(2) 0.0427 1.0000 Uani . . . .
C15 C 1.0264(3) 0.5959(3) 0.2405(2) 0.0365 1.0000 Uani . . . .
C16 C 1.0413(3) 0.9020(3) 0.12604(19) 0.0316 1.0000 Uani . . . .
C17 C 1.0766(3) 0.8085(3) 0.11785(19) 0.0314 1.0000 Uani . . . .
C18 C 1.1754(3) 0.7952(3) 0.1251(2) 0.0375 1.0000 Uani . . . .
C19 C 1.2414(3) 0.8785(4) 0.1407(2) 0.0446 1.0000 Uani . . . .
C20 C 1.2082(3) 0.9718(3) 0.1466(2) 0.0416 1.0000 Uani . . . .
C21 C 1.1085(3) 0.9842(3) 0.1394(2) 0.0368 1.0000 Uani . . . .
C22 C 1.0772(3) 0.8716(3) 0.30610(19) 0.0317 1.0000 Uani . . . .
C23 C 1.0708(3) 0.9744(3) 0.3342(2) 0.0375 1.0000 Uani . . . .
C24 C 1.1513(3) 1.0354(3) 0.3806(2) 0.0426 1.0000 Uani . . . .
C25 C 1.2378(3) 0.9943(3) 0.3986(2) 0.0432 1.0000 Uani . . . .
C26 C 1.2446(3) 0.8931(3) 0.3696(2) 0.0446 1.0000 Uani . . . .
C27 C 1.1653(3) 0.8311(3) 0.3232(2) 0.0373 1.0000 Uani . . . .
C28 C 0.9308(3) 0.7535(3) 0.3385(2) 0.0318 1.0000 Uani . . . .
C29 C 0.8534(3) 0.6798(3) 0.3228(2) 0.0388 1.0000 Uani . . . .
C30 C 0.8248(3) 0.6470(3) 0.3800(3) 0.0462 1.0000 Uani . . . .
C31 C 0.8724(4) 0.6879(4) 0.4528(3) 0.0519 1.0000 Uani . . . .
C32 C 0.9497(3) 0.7605(4) 0.4692(2) 0.0468 1.0000 Uani . . . .
C33 C 0.9782(3) 0.7936(3) 0.4120(2) 0.0384 1.0000 Uani . . . .
C34 C 0.8891(3) 1.0306(3) 0.1177(2) 0.0331 1.0000 Uani . . . .
C35 C 0.8325(3) 1.0495(3) 0.0566(2) 0.0391 1.0000 Uani . . . .
C36 C 0.8200(4) 1.1474(3) 0.0548(3) 0.0490 1.0000 Uani . . . .
C37 C 0.8662(4) 1.2271(3) 0.1139(3) 0.0494 1.0000 Uani . . . .
C38 C 0.9223(4) 1.2097(3) 0.1757(2) 0.0466 1.0000 Uani . . . .
C39 C 0.9326(3) 1.1120(3) 0.1785(2) 0.0389 1.0000 Uani . . . .
C40 C 0.8557(3) 0.8241(3) 0.0305(2) 0.0319 1.0000 Uani . . . .
C41 C 0.7768(3) 0.7541(3) 0.0214(2) 0.0386 1.0000 Uani . . . .
C42 C 0.7328(3) 0.6958(3) -0.0489(2) 0.0441 1.0000 Uani . . . .
C43 C 0.7669(3) 0.7046(3) -0.1116(2) 0.0426 1.0000 Uani . . . .
C44 C 0.8476(3) 0.7714(3) -0.1033(2) 0.0417 1.0000 Uani . . . .
C45 C 0.8925(3) 0.8303(3) -0.0326(2) 0.0359 1.0000 Uani . . . .
B200 B 0.5818(3) 0.3909(3) 0.2912(2) 0.0300 1.0000 Uani . . . .
C201 C 0.6788(2) 0.3869(2) 0.3523(2) 0.0303 1.0000 Uani . . . .
C202 C 0.6687(3) 0.3844(3) 0.4242(2) 0.0334 1.0000 Uani . . . .
C203 C 0.7482(3) 0.3829(3) 0.4789(2) 0.0334 1.0000 Uani . . . .
C204 C 0.8426(3) 0.3830(3) 0.4636(2) 0.0332 1.0000 Uani . . . .
C205 C 0.8548(2) 0.3855(3) 0.3930(2) 0.0316 1.0000 Uani . . . .
C206 C 0.7747(2) 0.3861(3) 0.3380(2) 0.0307 1.0000 Uani . . . .
C207 C 0.7308(3) 0.3788(4) 0.5544(2) 0.0447 1.0000 Uani . . . .
C208 C 0.9559(3) 0.3848(3) 0.3763(2) 0.0363 1.0000 Uani . . . .
C211 C 0.6037(3) 0.3616(3) 0.2047(2) 0.0317 1.0000 Uani . . . .
C212 C 0.5664(3) 0.2728(3) 0.1499(2) 0.0366 1.0000 Uani . . . .
C213 C 0.5803(3) 0.2542(3) 0.0759(2) 0.0407 1.0000 Uani . . . .
C214 C 0.6316(3) 0.3238(3) 0.0533(2) 0.0420 1.0000 Uani . . . .
C215 C 0.6706(3) 0.4125(3) 0.10744(19) 0.0382 1.0000 Uani D . . .
C216 C 0.6574(3) 0.4302(3) 0.1811(2) 0.0338 1.0000 Uani . . . .
C217 C 0.5381(4) 0.1558(4) 0.0212(3) 0.0596 1.0000 Uani . . . .
C218 C 0.7250(2) 0.4892(2) 0.08426(15) 0.0588 1.0000 Uani D . . .
C221 C 0.5452(2) 0.5046(3) 0.3095(2) 0.0313 1.0000 Uani . . . .
C222 C 0.4843(3) 0.5328(3) 0.2534(2) 0.0375 1.0000 Uani . . . .
C223 C 0.4531(3) 0.6283(3) 0.2650(2) 0.0440 1.0000 Uani D . . .
C224 C 0.4809(3) 0.7007(3) 0.3332(3) 0.0424 1.0000 Uani . . . .
C225 C 0.5384(3) 0.6736(3) 0.3905(2) 0.0372 1.0000 Uani . . . .
C226 C 0.5699(3) 0.5778(3) 0.3786(2) 0.0337 1.0000 Uani . . . .
C227 C 0.3900(2) 0.6529(2) 0.20198(17) 0.0735 1.0000 Uani D . . .
C228 C 0.5667(3) 0.7481(4) 0.4661(3) 0.0515 1.0000 Uani . . . .
C231 C 0.4960(3) 0.3109(3) 0.2971(2) 0.0322 1.0000 Uani . . . .
C232 C 0.4004(3) 0.3333(3) 0.30571(19) 0.0321 1.0000 Uani . . . .
C233 C 0.3310(3) 0.2624(3) 0.3107(2) 0.0329 1.0000 Uani . . . .
C234 C 0.3533(3) 0.1655(3) 0.3074(2) 0.0351 1.0000 Uani . . . .
C235 C 0.4485(3) 0.1416(3) 0.3001(2) 0.0369 1.0000 Uani . . . .
C236 C 0.5180(3) 0.2131(3) 0.2954(2) 0.0358 1.0000 Uani . . . .
C237 C 0.2305(3) 0.2901(3) 0.3223(2) 0.0394 1.0000 Uani . . . .
C238 C 0.4777(3) 0.0386(3) 0.2955(3) 0.0515 1.0000 Uani . . . .
F201 F 0.8120(2) 0.4031(3) 0.60628(16) 0.0783 1.0000 Uani . . . .
F202 F 0.6958(3) 0.2877(3) 0.55234(19) 0.0775 1.0000 Uani . . . .
F203 F 0.6657(2) 0.4397(3) 0.58036(16) 0.0622 1.0000 Uani . . . .
F204 F 0.98584(17) 0.29164(19) 0.35655(15) 0.0458 1.0000 Uani . . . .
F205 F 0.96467(18) 0.42191(19) 0.31873(15) 0.0465 1.0000 Uani . . . .
F206 F 1.02322(18) 0.4362(2) 0.43420(15) 0.0572 1.0000 Uani . . . .
F207 F 0.5762(3) 0.0789(3) 0.0418(3) 0.1096 1.0000 Uani . . . .
F208 F 0.4438(2) 0.1395(3) 0.0169(2) 0.0756 1.0000 Uani . . . .
F209 F 0.5569(4) 0.1432(4) -0.0457(2) 0.1335 1.0000 Uani . . . .
F210 F 0.7651(5) 0.4552(3) 0.0269(3) 0.0845 0.572(3) Uani D P 1 1
F211 F 0.6660(5) 0.5576(5) 0.0698(5) 0.1035 0.572(3) Uani D P 1 1
F212 F 0.7926(5) 0.5455(5) 0.1368(3) 0.0978 0.572(3) Uani D P 1 1
F310 F 0.7037(6) 0.4849(5) 0.0158(4) 0.0921 0.428(3) Uani D P 1 2
F311 F 0.8220(5) 0.4836(6) 0.1004(5) 0.0943 0.428(3) Uani D P 1 2
F312 F 0.7176(7) 0.5822(4) 0.1228(4) 0.0750 0.428(3) Uani D P 1 2
F213 F 0.4327(5) 0.7029(7) 0.1687(4) 0.1143 0.535(4) Uani D P 2 1
F214 F 0.3150(6) 0.7042(7) 0.2263(3) 0.1146 0.535(4) Uani D P 2 1
F215 F 0.3413(6) 0.5739(4) 0.1496(4) 0.0937 0.535(4) Uani D P 2 1
F313 F 0.3030(5) 0.6174(7) 0.1878(5) 0.1099 0.465(4) Uani D P 2 2
F314 F 0.3900(7) 0.7524(5) 0.2148(4) 0.0972 0.465(4) Uani D P 2 2
F315 F 0.4234(6) 0.6271(8) 0.1376(4) 0.1106 0.465(4) Uani D P 2 2
F216 F 0.5389(3) 0.7130(3) 0.51946(18) 0.0900 1.0000 Uani . . . .
F217 F 0.6626(2) 0.7675(3) 0.4875(2) 0.0769 1.0000 Uani . . . .
F218 F 0.5277(4) 0.8330(3) 0.4724(2) 0.1010 1.0000 Uani . . . .
F219 F 0.2249(2) 0.3231(3) 0.39453(16) 0.0706 1.0000 Uani . . . .
F220 F 0.20121(18) 0.3620(2) 0.29238(16) 0.0493 1.0000 Uani . . . .
F221 F 0.16226(18) 0.2130(2) 0.2919(2) 0.0630 1.0000 Uani . . . .
F222 F 0.4115(2) -0.0194(2) 0.3104(3) 0.0788 1.0000 Uani . . . .
F223 F 0.4939(3) -0.0100(2) 0.2276(2) 0.0836 1.0000 Uani . . . .
F224 F 0.5616(2) 0.0397(3) 0.3418(3) 0.0795 1.0000 Uani . . . .
H21 H 0.7064 0.7793 0.2893 0.0752 1.0000 Uiso R . . .
H31 H 0.6405 0.7666 0.1617 0.0750 1.0000 Uiso R . . .
H41 H 0.6674 0.9041 0.1172 0.0722 1.0000 Uiso R . . .
H51 H 0.7482 1.0520 0.1972 0.0643 1.0000 Uiso R . . .
H72 H 0.8484 0.9808 0.4218 0.1290 1.0000 Uiso R . . .
H71 H 0.7928 0.8734 0.4097 0.1294 1.0000 Uiso R . . .
H73 H 0.7367 0.9723 0.4281 0.1289 1.0000 Uiso R . . .
H82 H 0.8087 1.1603 0.3144 0.1269 1.0000 Uiso R . . .
H81 H 0.8719 1.1119 0.3697 0.1269 1.0000 Uiso R . . .
H83 H 0.7652 1.1383 0.3804 0.1268 1.0000 Uiso R . . .
H121 H 1.0594 0.5587 0.0452 0.0460 1.0000 Uiso R . . .
H131 H 1.0902 0.4308 0.1005 0.0536 1.0000 Uiso R . . .
H141 H 1.0716 0.4580 0.2251 0.0508 1.0000 Uiso R . . .
H151 H 1.0181 0.6042 0.2902 0.0441 1.0000 Uiso R . . .
H181 H 1.1983 0.7318 0.1209 0.0446 1.0000 Uiso R . . .
H191 H 1.3080 0.8703 0.1466 0.0534 1.0000 Uiso R . . .
H201 H 1.2528 1.0272 0.1546 0.0487 1.0000 Uiso R . . .
H211 H 1.0868 1.0482 0.1445 0.0440 1.0000 Uiso R . . .
H231 H 1.0125 1.0025 0.3227 0.0450 1.0000 Uiso R . . .
H241 H 1.1469 1.1045 0.4003 0.0509 1.0000 Uiso R . . .
H251 H 1.2906 1.0352 0.4298 0.0510 1.0000 Uiso R . . .
H261 H 1.3031 0.8656 0.3808 0.0531 1.0000 Uiso R . . .
H271 H 1.1710 0.7627 0.3023 0.0441 1.0000 Uiso R . . .
H291 H 0.8218 0.6518 0.2738 0.0459 1.0000 Uiso R . . .
H301 H 0.7714 0.5976 0.3680 0.0551 1.0000 Uiso R . . .
H311 H 0.8544 0.6654 0.4916 0.0622 1.0000 Uiso R . . .
H321 H 0.9827 0.7878 0.5186 0.0562 1.0000 Uiso R . . .
H331 H 1.0296 0.8428 0.4233 0.0460 1.0000 Uiso R . . .
H351 H 0.8032 0.9970 0.0163 0.0467 1.0000 Uiso R . . .
H361 H 0.7815 1.1589 0.0142 0.0583 1.0000 Uiso R . . .
H371 H 0.8580 1.2926 0.1121 0.0586 1.0000 Uiso R . . .
H381 H 0.9536 1.2627 0.2162 0.0548 1.0000 Uiso R . . .
H391 H 0.9704 1.1009 0.2212 0.0458 1.0000 Uiso R . . .
H411 H 0.7541 0.7476 0.0632 0.0459 1.0000 Uiso R . . .
H421 H 0.6781 0.6520 -0.0547 0.0528 1.0000 Uiso R . . .
H431 H 0.7366 0.6666 -0.1589 0.0510 1.0000 Uiso R . . .
H441 H 0.8702 0.7775 -0.1455 0.0498 1.0000 Uiso R . . .
H451 H 0.9471 0.8734 -0.0277 0.0429 1.0000 Uiso R . . .
H2021 H 0.6065 0.3825 0.4355 0.0399 1.0000 Uiso R . . .
H2041 H 0.8965 0.3832 0.5004 0.0399 1.0000 Uiso R . . .
H2061 H 0.7859 0.3850 0.2904 0.0363 1.0000 Uiso R . . .
H2121 H 0.5314 0.2234 0.1627 0.0435 1.0000 Uiso R . . .
H2141 H 0.6399 0.3111 0.0035 0.0501 1.0000 Uiso R . . .
H2161 H 0.6851 0.4896 0.2165 0.0401 1.0000 Uiso R . . .
H2221 H 0.4646 0.4874 0.2068 0.0440 1.0000 Uiso R . . .
H2241 H 0.4623 0.7654 0.3400 0.0502 1.0000 Uiso R . . .
H2261 H 0.6085 0.5619 0.4180 0.0398 1.0000 Uiso R . . .
H2321 H 0.3828 0.3977 0.3094 0.0396 1.0000 Uiso R . . .
H2341 H 0.3056 0.1182 0.3096 0.0417 1.0000 Uiso R . . .
H2361 H 0.5803 0.1954 0.2910 0.0430 1.0000 Uiso R . . .

loop_
_atom_site_aniso_label
_atom_site_aniso_U_11
_atom_site_aniso_U_22
_atom_site_aniso_U_33
_atom_site_aniso_U_23
_atom_site_aniso_U_13
_atom_site_aniso_U_12
Rh1 0.02796(14) 0.03394(15) 0.02903(15) 0.01091(10) 0.01231(10) 0.00413(9)
P1 0.0297(4) 0.0308(4) 0.0269(4) 0.0103(3) 0.0111(3) 0.0019(3)
P2 0.0298(4) 0.0316(4) 0.0271(4) 0.0123(3) 0.0108(3) 0.0039(3)
O2 0.0326(12) 0.0338(11) 0.0331(12) 0.0139(10) 0.0108(9) 0.0050(9)
C1 0.045(2) 0.071(3) 0.040(2) 0.0197(19) 0.0223(17) 0.024(2)
C2 0.060(3) 0.051(2) 0.108(4) 0.041(2) 0.066(3) 0.023(2)
C3 0.034(2) 0.065(3) 0.073(3) -0.007(2) 0.020(2) 0.0029(19)
C4 0.042(2) 0.095(4) 0.047(2) 0.020(2) 0.0119(19) 0.031(2)
C5 0.044(2) 0.075(3) 0.062(3) 0.033(2) 0.028(2) 0.026(2)
C6 0.0322(17) 0.0417(19) 0.065(3) 0.0104(18) 0.0235(18) 0.0073(15)
C7 0.102(4) 0.127(5) 0.051(3) 0.035(3) 0.041(3) 0.064(4)
C8 0.061(3) 0.052(3) 0.129(5) -0.013(3) 0.039(3) 0.005(2)
C10 0.0298(15) 0.0300(15) 0.0332(16) 0.0117(13) 0.0107(13) 0.0046(12)
C11 0.0315(15) 0.0357(16) 0.0335(17) 0.0153(13) 0.0105(13) 0.0040(13)
C12 0.0416(18) 0.0408(18) 0.0377(18) 0.0126(15) 0.0172(15) 0.0082(15)
C13 0.049(2) 0.0379(18) 0.053(2) 0.0135(17) 0.0224(18) 0.0139(16)
C14 0.048(2) 0.0391(18) 0.051(2) 0.0240(17) 0.0187(17) 0.0123(16)
C15 0.0405(18) 0.0410(18) 0.0366(18) 0.0204(15) 0.0148(15) 0.0069(15)
C16 0.0323(16) 0.0387(17) 0.0281(15) 0.0140(13) 0.0095(13) 0.0054(13)
C17 0.0326(16) 0.0373(16) 0.0292(16) 0.0142(13) 0.0119(13) 0.0027(13)
C18 0.0335(17) 0.0464(19) 0.0425(19) 0.0246(16) 0.0130(15) 0.0100(15)
C19 0.0292(17) 0.064(2) 0.050(2) 0.0302(19) 0.0089(15) 0.0026(16)
C20 0.0337(18) 0.052(2) 0.045(2) 0.0230(17) 0.0076(15) -0.0042(15)
C21 0.0373(18) 0.0399(18) 0.0376(18) 0.0167(15) 0.0110(14) -0.0006(14)
C22 0.0324(16) 0.0381(17) 0.0293(16) 0.0137(13) 0.0123(13) 0.0006(13)
C23 0.0395(18) 0.0387(18) 0.0365(18) 0.0117(14) 0.0127(15) 0.0014(14)
C24 0.047(2) 0.0373(18) 0.043(2) 0.0076(15) 0.0142(17) -0.0064(15)
C25 0.0403(19) 0.050(2) 0.0367(19) 0.0093(16) 0.0094(15) -0.0133(16)
C26 0.0364(18) 0.054(2) 0.046(2) 0.0175(18) 0.0104(16) -0.0022(16)
C27 0.0333(17) 0.0407(18) 0.0409(19) 0.0154(15) 0.0096(14) 0.0013(14)
C28 0.0358(16) 0.0324(15) 0.0328(16) 0.0131(13) 0.0151(13) 0.0042(13)
C29 0.0418(19) 0.0379(17) 0.042(2) 0.0146(15) 0.0195(16) 0.0000(15)
C30 0.048(2) 0.045(2) 0.059(2) 0.0256(18) 0.0315(19) 0.0073(17)
C31 0.058(2) 0.065(3) 0.056(2) 0.039(2) 0.036(2) 0.021(2)
C32 0.049(2) 0.065(2) 0.0361(19) 0.0224(18) 0.0193(17) 0.0157(19)
C33 0.0401(18) 0.0451(19) 0.0358(18) 0.0163(15) 0.0150(15) 0.0082(15)
C34 0.0340(16) 0.0321(15) 0.0383(18) 0.0121(13) 0.0169(14) 0.0058(13)
C35 0.0425(19) 0.0402(18) 0.0374(18) 0.0131(15) 0.0100(15) 0.0108(15)
C36 0.060(2) 0.051(2) 0.045(2) 0.0230(18) 0.0133(19) 0.0210(19)
C37 0.070(3) 0.0386(19) 0.049(2) 0.0190(17) 0.024(2) 0.0196(19)
C38 0.062(2) 0.0375(19) 0.042(2) 0.0082(16) 0.0203(19) 0.0068(17)
C39 0.047(2) 0.0386(18) 0.0344(18) 0.0117(14) 0.0149(15) 0.0039(15)
C40 0.0337(16) 0.0349(16) 0.0314(16) 0.0137(13) 0.0099(13) 0.0081(13)
C41 0.0396(18) 0.0444(19) 0.0353(18) 0.0137(15) 0.0135(15) 0.0016(15)
C42 0.0414(19) 0.050(2) 0.039(2) 0.0087(16) 0.0096(16) -0.0034(16)
C43 0.049(2) 0.0417(19) 0.0333(18) 0.0072(15) 0.0055(16) 0.0023(16)
C44 0.056(2) 0.0414(19) 0.0328(18) 0.0150(15) 0.0146(16) 0.0053(17)
C45 0.0406(18) 0.0384(17) 0.0323(17) 0.0135(14) 0.0117(14) 0.0026(14)
B200 0.0264(16) 0.0359(18) 0.0319(18) 0.0142(14) 0.0094(14) 0.0030(14)
C201 0.0278(15) 0.0309(15) 0.0352(17) 0.0127(13) 0.0084(13) 0.0018(12)
C202 0.0284(15) 0.0387(17) 0.0381(18) 0.0158(14) 0.0120(13) 0.0030(13)
C203 0.0328(16) 0.0358(16) 0.0346(17) 0.0126(14) 0.0113(14) 0.0009(13)
C204 0.0316(16) 0.0358(16) 0.0337(17) 0.0115(13) 0.0076(13) 0.0018(13)
C205 0.0281(15) 0.0319(15) 0.0359(17) 0.0087(13) 0.0115(13) 0.0004(12)
C206 0.0289(15) 0.0336(15) 0.0324(16) 0.0117(13) 0.0106(13) 0.0008(12)
C207 0.0387(19) 0.062(2) 0.041(2) 0.0242(18) 0.0121(16) 0.0046(17)
C208 0.0298(16) 0.0457(19) 0.0345(17) 0.0107(15) 0.0110(14) 0.0016(14)
C211 0.0289(15) 0.0364(16) 0.0326(16) 0.0121(13) 0.0093(13) 0.0053(13)
C212 0.0338(17) 0.0367(17) 0.0403(19) 0.0092(15) 0.0136(14) -0.0007(14)
C213 0.0368(18) 0.0435(19) 0.0372(19) 0.0022(15) 0.0114(15) -0.0025(15)
C214 0.0410(19) 0.051(2) 0.0341(18) 0.0091(16) 0.0137(15) 0.0028(16)
C215 0.0405(18) 0.0458(19) 0.0340(17) 0.0168(15) 0.0134(14) 0.0033(15)
C216 0.0334(16) 0.0372(17) 0.0316(17) 0.0106(13) 0.0081(13) -0.0005(13)
C217 0.050(2) 0.058(3) 0.058(3) -0.010(2) 0.023(2) -0.011(2)
C218 0.075(2) 0.059(2) 0.052(2) 0.0245(17) 0.0260(18) -0.0060(19)
C221 0.0281(15) 0.0351(16) 0.0343(17) 0.0127(13) 0.0111(13) 0.0031(12)
C222 0.0339(17) 0.0436(19) 0.0357(18) 0.0124(15) 0.0058(14) 0.0067(14)
C223 0.0431(19) 0.050(2) 0.045(2) 0.0214(17) 0.0098(16) 0.0124(16)
C224 0.0398(19) 0.0396(18) 0.053(2) 0.0165(16) 0.0157(17) 0.0101(15)
C225 0.0326(17) 0.0408(18) 0.0390(19) 0.0103(15) 0.0108(14) 0.0050(14)
C226 0.0301(16) 0.0404(17) 0.0332(17) 0.0128(14) 0.0098(13) 0.0029(13)
C227 0.086(2) 0.076(2) 0.062(2) 0.033(2) -0.005(2) 0.028(2)
C228 0.044(2) 0.050(2) 0.053(2) 0.0023(19) 0.0081(18) 0.0091(18)
C231 0.0280(15) 0.0409(17) 0.0308(16) 0.0137(13) 0.0080(13) 0.0047(13)
C232 0.0291(16) 0.0406(17) 0.0293(16) 0.0119(13) 0.0095(12) 0.0040(13)
C233 0.0268(15) 0.0440(18) 0.0318(16) 0.0140(14) 0.0100(13) 0.0060(13)
C234 0.0272(16) 0.0426(18) 0.0392(18) 0.0137(15) 0.0139(13) -0.0006(13)
C235 0.0309(16) 0.0406(18) 0.044(2) 0.0160(15) 0.0147(14) 0.0045(14)
C236 0.0284(16) 0.0382(17) 0.0450(19) 0.0137(15) 0.0155(14) 0.0053(13)
C237 0.0311(17) 0.054(2) 0.0404(19) 0.0221(17) 0.0131(14) 0.0082(15)
C238 0.0363(19) 0.042(2) 0.086(3) 0.025(2) 0.027(2) 0.0070(16)
F201 0.0472(15) 0.156(3) 0.0387(14) 0.0407(18) 0.0055(12) 0.0038(18)
F202 0.109(3) 0.078(2) 0.0676(19) 0.0451(17) 0.0375(19) 0.0009(19)
F203 0.0620(16) 0.090(2) 0.0435(14) 0.0217(14) 0.0272(12) 0.0229(15)
F204 0.0375(11) 0.0531(13) 0.0540(14) 0.0196(11) 0.0193(10) 0.0153(10)
F205 0.0403(12) 0.0567(14) 0.0546(14) 0.0272(11) 0.0237(11) 0.0039(10)
F206 0.0315(11) 0.0811(18) 0.0471(14) -0.0007(13) 0.0115(10) -0.0117(12)
F207 0.084(2) 0.0465(17) 0.157(4) -0.016(2) -0.014(3) 0.0039(17)
F208 0.0478(15) 0.0718(19) 0.079(2) -0.0190(16) 0.0084(15) -0.0124(14)
F209 0.180(4) 0.121(3) 0.063(2) -0.045(2) 0.065(3) -0.085(3)
F210 0.109(4) 0.083(3) 0.069(3) 0.010(3) 0.063(3) -0.022(3)
F211 0.101(4) 0.085(4) 0.153(5) 0.075(4) 0.034(4) 0.004(3)
F212 0.115(4) 0.117(4) 0.049(3) 0.021(3) 0.008(3) -0.078(4)
F310 0.134(5) 0.096(5) 0.046(3) 0.038(3) -0.001(4) -0.050(4)
F311 0.068(4) 0.087(4) 0.144(6) 0.058(4) 0.028(4) -0.020(4)
F312 0.110(4) 0.049(3) 0.074(4) 0.016(3) 0.046(4) -0.004(4)
F213 0.138(5) 0.131(5) 0.087(4) 0.078(4) -0.016(4) -0.029(4)
F214 0.107(4) 0.159(5) 0.071(4) 0.021(4) -0.002(4) 0.089(4)
F215 0.113(4) 0.081(4) 0.068(4) 0.024(3) -0.042(3) 0.014(4)
F313 0.084(4) 0.109(5) 0.128(5) 0.058(4) -0.045(4) -0.004(4)
F314 0.130(5) 0.058(3) 0.093(5) 0.033(3) -0.036(4) 0.029(4)
F315 0.152(5) 0.128(5) 0.056(4) 0.038(4) -0.003(4) 0.060(5)
F216 0.112(3) 0.101(3) 0.0436(16) -0.0015(16) 0.0237(18) -0.028(2)
F217 0.0483(16) 0.080(2) 0.076(2) -0.0156(17) 0.0069(15) -0.0069(14)
F218 0.127(3) 0.068(2) 0.077(2) -0.0173(18) -0.012(2) 0.049(2)
F219 0.0501(15) 0.131(3) 0.0423(14) 0.0307(16) 0.0267(12) 0.0357(17)
F220 0.0379(12) 0.0607(14) 0.0622(15) 0.0310(12) 0.0194(11) 0.0174(11)
F221 0.0290(11) 0.0589(15) 0.106(2) 0.0278(16) 0.0185(13) 0.0021(11)
F222 0.0559(16) 0.0487(14) 0.159(3) 0.0491(18) 0.061(2) 0.0116(12)
F223 0.099(2) 0.0490(16) 0.110(3) 0.0100(17) 0.061(2) 0.0199(16)
F224 0.0521(16) 0.0615(17) 0.137(3) 0.050(2) 0.0124(19) 0.0148(14)

loop_
_atom_type_symbol
_atom_type_scat_dispersion_real
_atom_type_scat_dispersion_imag
_atom_type_scat_Cromer_Mann_a1
_atom_type_scat_Cromer_Mann_b1
_atom_type_scat_Cromer_Mann_a2
_atom_type_scat_Cromer_Mann_b2
_atom_type_scat_Cromer_Mann_a3
_atom_type_scat_Cromer_Mann_b3
_atom_type_scat_Cromer_Mann_a4
_atom_type_scat_Cromer_Mann_b4
_atom_type_scat_Cromer_Mann_c
_atom_type_scat_source
C 0.0181 0.0091 2.3100 20.8439 1.0200 10.2075 1.5886 0.5687 0.8650 51.6512 0.2156 'International Tables Vol C 4.2.6.8 and 6.1.1.4'
H 0.0000 0.0000 0.4930 10.5109 0.3229 26.1257 0.1402 3.1424 0.0408 57.7998 0.0030 'International Tables Vol C 4.2.6.8 and 6.1.1.4'
B 0.0090 0.0039 2.0545 23.2185 1.3326 1.0210 1.0979 60.3498 0.7068 0.1403 -0.1932 'International Tables Vol C 4.2.6.8 and 6.1.1.4'
O 0.0492 0.0322 3.0485 13.2771 2.2868 5.7011 1.5463 0.3239 0.8670 32.9089 0.2508 'International Tables Vol C 4.2.6.8 and 6.1.1.4'
F 0.0727 0.0534 3.5392 10.2825 2.6412 4.2944 1.5170 0.2615 1.0243 26.1476 0.2776 'International Tables Vol C 4.2.6.8 and 6.1.1.4'
P 0.2955 0.4335 6.4345 1.9067 4.1791 27.1570 1.7800 0.5260 1.4908 68.1645 1.1149 'International Tables Vol C 4.2.6.8 and 6.1.1.4'
Rh 0.0927 3.6045 19.2957 0.7515 14.3501 8.2176 4.7343 25.8749 1.2892 98.6062 5.3280 'International Tables Vol C 4.2.6.8 and 6.1.1.4'

loop_
_geom_angle_atom_site_label_1
_geom_angle_atom_site_label_2
_geom_angle_atom_site_label_3
_geom_angle
_geom_angle_publ_flag
P1 Rh1 P2 96.27(3) yes
P1 Rh1 C1 103.20(11) yes
P2 Rh1 C1 151.12(12) yes
P1 Rh1 C2 103.53(14) yes
P2 Rh1 C2 155.32(17) yes
C1 Rh1 C2 35.30(19) yes
P1 Rh1 C3 126.93(16) yes
P2 Rh1 C3 120.41(16) yes
C1 Rh1 C3 62.58(18) yes
C2 Rh1 C3 35.0(2) yes
P1 Rh1 C4 160.76(17) yes
P2 Rh1 C4 95.15(14) yes
C1 Rh1 C4 72.76(16) yes
C2 Rh1 C4 62.0(2) yes
C3 Rh1 C4 34.2(2) yes
P1 Rh1 C5 158.14(14) yes
P2 Rh1 C5 94.81(12) yes
C1 Rh1 C5 60.29(16) yes
C2 Rh1 C5 71.83(17) yes
C3 Rh1 C5 60.9(2) yes
P1 Rh1 C6 125.54(12) yes
P2 Rh1 C6 117.52(11) yes
C1 Rh1 C6 33.67(16) yes
C2 Rh1 C6 61.39(15) yes
C3 Rh1 C6 71.94(15) yes
C4 Rh1 C5 34.3(2) yes
C4 Rh1 C6 60.89(17) yes
C5 Rh1 C6 33.14(17) yes
Rh1 P1 C10 126.86(12) yes
Rh1 P1 C22 114.29(12) yes
C10 P1 C22 103.61(16) yes
Rh1 P1 C28 108.77(12) yes
C10 P1 C28 98.64(15) yes
C22 P1 C28 100.74(16) yes
Rh1 P2 C16 121.47(11) yes
Rh1 P2 C34 110.06(11) yes
C16 P2 C34 101.89(16) yes
Rh1 P2 C40 114.10(12) yes
C16 P2 C40 103.79(16) yes
C34 P2 C40 103.51(17) yes
C11 O2 C17 116.3(3) yes
Rh1 C1 C2 69.9(2) yes
Rh1 C1 C6 74.2(2) yes
C2 C1 C6 118.1(4) yes
Rh1 C1 C7 132.7(3) yes
C2 C1 C7 118.1(5) yes
C6 C1 C7 123.3(5) yes
Rh1 C2 C1 74.8(2) yes
Rh1 C2 C3 72.9(3) yes
C1 C2 C3 120.1(4) yes
Rh1 C2 H21 122.9 no
C1 C2 H21 120.0 no
C3 C2 H21 119.8 no
Rh1 C3 C2 72.2(3) yes
Rh1 C3 C4 70.3(3) yes
C2 C3 C4 118.3(5) yes
Rh1 C3 H31 123.1 no
C2 C3 H31 121.1 no
C4 C3 H31 120.3 no
Rh1 C4 C3 75.5(3) yes
Rh1 C4 C5 73.3(3) yes
C3 C4 C5 120.4(5) yes
Rh1 C4 H41 120.8 no
C3 C4 H41 119.8 no
C5 C4 H41 119.7 no
Rh1 C5 C4 72.4(3) yes
Rh1 C5 C6 78.9(3) yes
C4 C5 C6 124.5(5) yes
Rh1 C5 H51 119.2 no
C4 C5 H51 118.6 no
C6 C5 H51 116.8 no
Rh1 C6 C1 72.1(2) yes
Rh1 C6 C5 67.9(2) yes
C1 C6 C5 118.1(4) yes
Rh1 C6 C8 132.6(3) yes
C1 C6 C8 119.7(5) yes
C5 C6 C8 122.2(5) yes
C1 C7 H72 107.8 no
C1 C7 H71 110.3 no
H72 C7 H71 111.3 no
C1 C7 H73 107.6 no
H72 C7 H73 109.0 no
H71 C7 H73 110.7 no
C6 C8 H82 108.1 no
C6 C8 H81 110.9 no
H82 C8 H81 109.1 no
C6 C8 H83 110.2 no
H82 C8 H83 108.9 no
H81 C8 H83 109.6 no
P1 C10 C11 121.7(3) yes
P1 C10 C15 122.2(3) yes
C11 C10 C15 116.1(3) yes
C10 C11 O2 119.2(3) yes
C10 C11 C12 122.6(3) yes
O2 C11 C12 118.2(3) yes
C11 C12 C13 119.9(4) yes
C11 C12 H121 119.5 no
C13 C12 H121 120.6 no
C12 C13 C14 119.3(4) yes
C12 C13 H131 120.5 no
C14 C13 H131 120.2 no
C13 C14 C15 120.3(4) yes
C13 C14 H141 120.7 no
C15 C14 H141 118.9 no
C10 C15 C14 121.7(3) yes
C10 C15 H151 119.3 no
C14 C15 H151 119.0 no
P2 C16 C17 115.3(3) yes
P2 C16 C21 126.5(3) yes
C17 C16 C21 118.1(3) yes
C16 C17 O2 114.4(3) yes
C16 C17 C18 122.6(3) yes
O2 C17 C18 123.0(3) yes
C17 C18 C19 118.4(4) yes
C17 C18 H181 121.6 no
C19 C18 H181 120.0 no
C18 C19 C20 120.2(4) yes
C18 C19 H191 118.9 no
C20 C19 H191 120.8 no
C19 C20 C21 120.7(4) yes
C19 C20 H201 119.8 no
C21 C20 H201 119.5 no
C20 C21 C16 119.9(4) yes
C20 C21 H211 119.9 no
C16 C21 H211 120.1 no
P1 C22 C23 117.7(3) yes
P1 C22 C27 121.9(3) yes
C23 C22 C27 119.7(3) yes
C22 C23 C24 119.9(4) yes
C22 C23 H231 120.5 no
C24 C23 H231 119.6 no
C23 C24 C25 120.0(4) yes
C23 C24 H241 120.0 no
C25 C24 H241 119.9 no
C24 C25 C26 120.0(4) yes
C24 C25 H251 119.5 no
C26 C25 H251 120.5 no
C25 C26 C27 120.8(4) yes
C25 C26 H261 120.1 no
C27 C26 H261 119.1 no
C22 C27 C26 119.6(4) yes
C22 C27 H271 120.0 no
C26 C27 H271 120.4 no
P1 C28 C29 117.8(3) yes
P1 C28 C33 123.5(3) yes
C29 C28 C33 118.8(3) yes
C28 C29 C30 120.5(4) yes
C28 C29 H291 119.5 no
C30 C29 H291 120.0 no
C29 C30 C31 120.0(4) yes
C29 C30 H301 118.9 no
C31 C30 H301 121.0 no
C30 C31 C32 120.1(4) yes
C30 C31 H311 120.6 no
C32 C31 H311 119.3 no
C31 C32 C33 119.9(4) yes
C31 C32 H321 120.2 no
C33 C32 H321 119.9 no
C32 C33 C28 120.7(4) yes
C32 C33 H331 119.6 no
C28 C33 H331 119.8 no
P2 C34 C35 123.4(3) yes
P2 C34 C39 118.0(3) yes
C35 C34 C39 118.6(3) yes
C34 C35 C36 120.8(4) yes
C34 C35 H351 119.7 no
C36 C35 H351 119.5 no
C35 C36 C37 120.0(4) yes
C35 C36 H361 119.9 no
C37 C36 H361 120.1 no
C36 C37 C38 120.0(4) yes
C36 C37 H371 119.4 no
C38 C37 H371 120.5 no
C37 C38 C39 120.1(4) yes
C37 C38 H381 121.0 no
C39 C38 H381 118.8 no
C34 C39 C38 120.4(4) yes
C34 C39 H391 120.1 no
C38 C39 H391 119.5 no
P2 C40 C41 119.9(3) yes
P2 C40 C45 121.2(3) yes
C41 C40 C45 118.9(3) yes
C40 C41 C42 120.6(4) yes
C40 C41 H411 119.2 no
C42 C41 H411 120.1 no
C41 C42 C43 120.5(4) yes
C41 C42 H421 120.2 no
C43 C42 H421 119.3 no
C42 C43 C44 119.6(4) yes
C42 C43 H431 120.6 no
C44 C43 H431 119.8 no
C43 C44 C45 120.3(4) yes
C43 C44 H441 119.5 no
C45 C44 H441 120.2 no
C40 C45 C44 120.0(4) yes
C40 C45 H451 120.4 no
C44 C45 H451 119.6 no
C201 B200 C211 112.2(3) yes
C201 B200 C221 110.5(3) yes
C211 B200 C221 106.7(3) yes
C201 B200 C231 107.3(3) yes
C211 B200 C231 109.7(3) yes
C221 B200 C231 110.4(3) yes
B200 C201 C202 119.9(3) yes
B200 C201 C206 124.3(3) yes
C202 C201 C206 115.7(3) yes
C201 C202 C203 122.7(3) yes
C201 C202 H2021 118.6 no
C203 C202 H2021 118.7 no
C202 C203 C204 120.6(3) yes
C202 C203 C207 119.3(3) yes
C204 C203 C207 120.1(3) yes
C203 C204 C205 118.0(3) yes
C203 C204 H2041 121.1 no
C205 C204 H2041 120.9 no
C204 C205 C206 121.2(3) yes
C204 C205 C208 118.1(3) yes
C206 C205 C208 120.6(3) yes
C201 C206 C205 121.8(3) yes
C201 C206 H2061 119.7 no
C205 C206 H2061 118.5 no
C203 C207 F201 112.6(3) yes
C203 C207 F202 111.7(4) yes
F201 C207 F202 107.0(4) yes
C203 C207 F203 112.9(3) yes
F201 C207 F203 106.5(4) yes
F202 C207 F203 105.5(4) yes
C205 C208 F204 112.6(3) yes
C205 C208 F205 112.9(3) yes
F204 C208 F205 105.3(3) yes
C205 C208 F206 113.6(3) yes
F204 C208 F206 104.9(3) yes
F205 C208 F206 106.9(3) yes
B200 C211 C212 123.7(3) yes
B200 C211 C216 120.5(3) yes
C212 C211 C216 115.7(3) yes
C211 C212 C213 121.9(3) yes
C211 C212 H2121 119.6 no
C213 C212 H2121 118.5 no
C212 C213 C214 121.4(4) yes
C212 C213 C217 117.9(4) yes
C214 C213 C217 120.7(4) yes
C213 C214 C215 117.5(4) yes
C213 C214 H2141 121.0 no
C215 C214 H2141 121.5 no
C214 C215 C216 120.8(3) yes
C214 C215 C218 118.5(3) yes
C216 C215 C218 120.7(3) yes
C211 C216 C215 122.6(3) yes
C211 C216 H2161 118.2 no
C215 C216 H2161 119.2 no
C213 C217 F207 111.3(5) yes
C213 C217 F208 113.0(4) yes
F207 C217 F208 104.6(5) yes
C213 C217 F209 114.0(4) yes
F207 C217 F209 104.1(5) yes
F208 C217 F209 109.1(5) yes
C215 C218 F210 115.41(9) yes
C215 C218 F211 110.64(9) yes
F210 C218 F211 107.51(9) yes
C215 C218 F212 114.36(9) yes
F210 C218 F212 106.74(9) yes
F211 C218 F212 101.02(9) yes
C215 C218 F310 115.51(9) yes
C215 C218 F311 110.64(9) yes
F310 C218 F311 107.59(9) yes
C215 C218 F312 114.25(9) yes
F310 C218 F312 106.76(9) yes
F311 C218 F312 100.91(9) yes
B200 C221 C222 119.7(3) yes
B200 C221 C226 124.7(3) yes
C222 C221 C226 115.6(3) yes
C221 C222 C223 122.2(4) yes
C221 C222 H2221 119.7 no
C223 C222 H2221 118.1 no
C222 C223 C224 121.3(4) yes
C222 C223 C227 118.9(3) yes
C224 C223 C227 119.9(3) yes
C223 C224 C225 117.7(4) yes
C223 C224 H2241 121.0 no
C225 C224 H2241 121.3 no
C224 C225 C226 120.9(4) yes
C224 C225 C228 119.6(4) yes
C226 C225 C228 119.5(4) yes
C221 C226 C225 122.3(3) yes
C221 C226 H2261 118.7 no
C225 C226 H2261 119.0 no
C223 C227 F213 115.43(9) yes
C223 C227 F214 110.57(9) yes
F213 C227 F214 107.53(9) yes
C223 C227 F215 114.43(9) yes
F213 C227 F215 106.77(9) yes
F214 C227 F215 100.94(9) yes
C223 C227 F313 115.44(9) yes
C223 C227 F314 110.80(9) yes
F313 C227 F314 107.58(9) yes
C223 C227 F315 114.15(9) yes
F313 C227 F315 106.75(9) yes
F314 C227 F315 100.97(9) yes
C225 C228 F216 111.4(4) yes
C225 C228 F217 112.8(4) yes
F216 C228 F217 103.9(4) yes
C225 C228 F218 114.3(4) yes
F216 C228 F218 105.4(5) yes
F217 C228 F218 108.3(4) yes
B200 C231 C232 124.7(3) yes
B200 C231 C236 119.4(3) yes
C232 C231 C236 115.9(3) yes
C231 C232 C233 122.0(3) yes
C231 C232 H2321 119.5 no
C233 C232 H2321 118.4 no
C232 C233 C234 121.3(3) yes
C232 C233 C237 120.4(3) yes
C234 C233 C237 118.2(3) yes
C233 C234 C235 117.8(3) yes
C233 C234 H2341 120.5 no
C235 C234 H2341 121.7 no
C234 C235 C236 120.6(3) yes
C234 C235 C238 120.9(3) yes
C236 C235 C238 118.5(3) yes
C231 C236 C235 122.3(3) yes
C231 C236 H2361 118.9 no
C235 C236 H2361 118.8 no
C233 C237 F219 112.1(3) yes
C233 C237 F220 113.0(3) yes
F219 C237 F220 106.3(3) yes
C233 C237 F221 112.7(3) yes
F219 C237 F221 106.4(4) yes
F220 C237 F221 105.8(3) yes
C235 C238 F222 113.8(3) yes
C235 C238 F223 112.3(4) yes
F222 C238 F223 105.8(4) yes
C235 C238 F224 112.1(4) yes
F222 C238 F224 107.4(4) yes
F223 C238 F224 104.9(4) yes

loop_
_geom_bond_atom_site_label_1
_geom_bond_atom_site_label_2
_geom_bond_distance
_geom_bond_publ_flag
Rh1 P1 2.2770(9) yes
Rh1 P2 2.2434(8) yes
Rh1 C1 2.402(4) yes
Rh1 C2 2.338(4) yes
Rh1 C3 2.347(5) yes
Rh1 C4 2.282(4) yes
Rh1 C5 2.294(4) yes
Rh1 C6 2.428(4) yes
P1 C10 1.851(3) yes
P1 C22 1.829(4) yes
P1 C28 1.832(3) yes
P2 C16 1.829(4) yes
P2 C34 1.826(4) yes
P2 C40 1.825(4) yes
O2 C11 1.383(4) yes
O2 C17 1.382(4) yes
C1 C2 1.439(8) yes
C1 C6 1.399(7) yes
C1 C7 1.500(7) yes
C2 C3 1.408(9) yes
C2 H21 0.965 no
C3 C4 1.364(9) yes
C3 H31 0.973 no
C4 C5 1.348(8) yes
C4 H41 0.982 no
C5 C6 1.353(7) yes
C5 H51 0.987 no
C6 C8 1.515(7) yes
C7 H72 0.971 no
C7 H71 0.968 no
C7 H73 0.967 no
C8 H82 0.966 no
C8 H81 0.960 no
C8 H83 0.963 no
C10 C11 1.396(5) yes
C10 C15 1.397(5) yes
C11 C12 1.379(5) yes
C12 C13 1.373(6) yes
C12 H121 0.931 no
C13 C14 1.385(6) yes
C13 H131 0.945 no
C14 C15 1.383(5) yes
C14 H141 0.930 no
C15 H151 0.939 no
C16 C17 1.387(5) yes
C16 C21 1.390(5) yes
C17 C18 1.382(5) yes
C18 C19 1.386(6) yes
C18 H181 0.937 no
C19 C20 1.380(6) yes
C19 H191 0.929 no
C20 C21 1.393(5) yes
C20 H201 0.933 no
C21 H211 0.937 no
C22 C23 1.395(5) yes
C22 C27 1.395(5) yes
C23 C24 1.392(6) yes
C23 H231 0.934 no
C24 C25 1.384(6) yes
C24 H241 0.939 no
C25 C26 1.377(6) yes
C25 H251 0.922 no
C26 C27 1.385(6) yes
C26 H261 0.931 no
C27 H271 0.937 no
C28 C29 1.393(5) yes
C28 C33 1.382(5) yes
C29 C30 1.393(5) yes
C29 H291 0.924 no
C30 C31 1.375(7) yes
C30 H301 0.946 no
C31 C32 1.382(7) yes
C31 H311 0.938 no
C32 C33 1.394(5) yes
C32 H321 0.936 no
C33 H331 0.926 no
C34 C35 1.385(5) yes
C34 C39 1.402(5) yes
C35 C36 1.392(6) yes
C35 H351 0.920 no
C36 C37 1.383(7) yes
C36 H361 0.917 no
C37 C38 1.379(7) yes
C37 H371 0.936 no
C38 C39 1.391(6) yes
C38 H381 0.934 no
C39 H391 0.942 no
C40 C41 1.396(5) yes
C40 C45 1.394(5) yes
C41 C42 1.376(6) yes
C41 H411 0.922 no
C42 C43 1.379(6) yes
C42 H421 0.929 no
C43 C44 1.392(6) yes
C43 H431 0.923 no
C44 C45 1.386(6) yes
C44 H441 0.926 no
C45 H451 0.925 no
B200 C201 1.638(5) yes
B200 C211 1.651(5) yes
B200 C221 1.644(5) yes
B200 C231 1.640(5) yes
C201 C202 1.396(5) yes
C201 C206 1.402(5) yes
C202 C203 1.390(5) yes
C202 H2021 0.925 no
C203 C204 1.388(5) yes
C203 C207 1.501(5) yes
C204 C205 1.381(5) yes
C204 H2041 0.934 no
C205 C206 1.396(5) yes
C205 C208 1.489(5) yes
C206 H2061 0.933 no
C207 F201 1.331(5) yes
C207 F202 1.333(6) yes
C207 F203 1.323(5) yes
C208 F204 1.350(5) yes
C208 F205 1.349(5) yes
C208 F206 1.327(4) yes
C211 C212 1.390(5) yes
C211 C216 1.402(5) yes
C212 C213 1.396(5) yes
C212 H2121 0.937 no
C213 C214 1.382(6) yes
C213 C217 1.498(6) yes
C214 C215 1.390(5) yes
C214 H2141 0.934 no
C215 C216 1.386(5) yes
C215 C218 1.490(4) yes
C216 H2161 0.930 no
C217 F207 1.339(8) yes
C217 F208 1.307(6) yes
C217 F209 1.297(6) yes
C218 F210 1.279(5) yes
C218 F211 1.338(6) yes
C218 F212 1.299(5) yes
C218 F310 1.262(6) yes
C218 F311 1.343(7) yes
C218 F312 1.315(6) yes
C221 C222 1.402(5) yes
C221 C226 1.394(5) yes
C222 C223 1.386(5) yes
C222 H2221 0.920 no
C223 C224 1.380(6) yes
C223 C227 1.490(4) yes
C224 C225 1.387(6) yes
C224 H2241 0.929 no
C225 C226 1.393(5) yes
C225 C228 1.493(6) yes
C226 H2261 0.928 no
C227 F213 1.253(6) yes
C227 F214 1.355(6) yes
C227 F215 1.329(6) yes
C227 F313 1.245(7) yes
C227 F314 1.341(6) yes
C227 F315 1.333(7) yes
C228 F216 1.340(6) yes
C228 F217 1.323(6) yes
C228 F218 1.304(6) yes
C231 C232 1.401(5) yes
C231 C236 1.404(5) yes
C232 C233 1.389(5) yes
C232 H2321 0.928 no
C233 C234 1.385(5) yes
C233 C237 1.496(5) yes
C234 C235 1.395(5) yes
C234 H2341 0.932 no
C235 C236 1.392(5) yes
C235 C238 1.492(5) yes
C236 H2361 0.919 no
C237 F219 1.328(5) yes
C237 F220 1.329(5) yes
C237 F221 1.336(5) yes
C238 F222 1.317(5) yes
C238 F223 1.332(6) yes
C238 F224 1.335(6) yes

loop_
_geom_hbond_atom_site_label_D
_geom_hbond_atom_site_label_H
_geom_hbond_atom_site_label_A
_geom_hbond_angle_DHA
_geom_hbond_distance_DH
_geom_hbond_distance_HA
_geom_hbond_distance_DA
_geom_hbond_publ_flag
C21 H211 C39 129.33 0.937 2.463 3.142(6) yes
C212 H2121 C236 127.93 0.937 2.586 3.248(6) yes
